data_1542414
loop_
_publ_author_name
'Lim, Hee Nam'
'Dong, Guangbin'

_publ_section_title
;
 Catalytic Cage Formation via Controlled Dimerization of Norbornadienes:
 An Entry to Functionalized HCTDs
 (Heptacyclo[6.6.0.0(2,6).0(3,13).0(4,11).0(5,9).0(10,14)]tetradecanes).
;
_journal_issue 5
_journal_name_full 'Organic letters'
_journal_page_first 1104
_journal_paper_doi 10.1021/acs.orglett.6b00207
_journal_volume 18
_journal_year 2016
_chemical_formula_moiety 'C32 H36'
_chemical_formula_sum 'C32 H36'
_chemical_formula_weight 420.61
_space_group_crystal_system monoclinic
_space_group_IT_number 14
_space_group_name_Hall '-P 2yn'
_space_group_name_H-M_alt 'P 1 21/n 1'
_symmetry_space_group_name_Hall '-P 2yn'
_symmetry_space_group_name_H-M 'P 1 21/n 1'
_atom_sites_solution_hydrogens geom
_audit_creation_method SHELXL-2014/7
_cell_angle_alpha 90
_cell_angle_beta 111.898(4)
_cell_angle_gamma 90
_cell_formula_units_Z 4
_cell_length_a 15.6222(5)
_cell_length_b 8.3147(2)
_cell_length_c 19.4923(6)
_cell_measurement_reflns_used 10957
_cell_measurement_temperature 100(2)
_cell_measurement_theta_max 74.0330
_cell_measurement_theta_min 4.6880
_cell_volume 2349.25(14)
_computing_structure_refinement 'SHELXL-2014/7 (Sheldrick, 2014)'
_diffrn_ambient_temperature 100(2)
_diffrn_measured_fraction_theta_full 0.990
_diffrn_measured_fraction_theta_max 0.983
_diffrn_measurement_device_type 'SuperNova (Cu X-ray Source)'
_diffrn_measurement_method 'w/ scans'
_diffrn_radiation_type CuK\a
_diffrn_radiation_wavelength 1.54184
_diffrn_reflns_av_R_equivalents 0.0405
_diffrn_reflns_av_unetI/netI 0.0302
_diffrn_reflns_laue_measured_fraction_full 0.990
_diffrn_reflns_laue_measured_fraction_max 0.983
_diffrn_reflns_limit_h_max 20
_diffrn_reflns_limit_h_min -20
_diffrn_reflns_limit_k_max 10
_diffrn_reflns_limit_k_min -10
_diffrn_reflns_limit_l_max 25
_diffrn_reflns_limit_l_min -24
_diffrn_reflns_number 27289
_diffrn_reflns_point_group_measured_fraction_full 0.990
_diffrn_reflns_point_group_measured_fraction_max 0.983
_diffrn_reflns_theta_full 67.684
_diffrn_reflns_theta_max 89.472
_diffrn_reflns_theta_min 6.822
_diffrn_source 'micro-focus sealed X-ray tube'
_exptl_absorpt_coefficient_mu 0.494
_exptl_absorpt_correction_T_max 1.00000
_exptl_absorpt_correction_T_min 0.83639
_exptl_absorpt_correction_type multi-scan
_exptl_absorpt_process_details
'CrysAlisPro 1.171.38.27t (Agilent, 2015) Empirical absorption correction using spherical harmonics, implemented in SCALE3 ABSPACK scaling algorithm'
_exptl_crystal_colour Colorless
_exptl_crystal_density_diffrn 1.189
_exptl_crystal_description Prism
_exptl_crystal_F_000 912
_exptl_crystal_size_max 0.370
_exptl_crystal_size_mid 0.300
_exptl_crystal_size_min 0.160
_refine_diff_density_max 0.286
_refine_diff_density_min -0.322
_refine_diff_density_rms 0.045
_refine_ls_extinction_method none
_refine_ls_goodness_of_fit_ref 1.074
_refine_ls_hydrogen_treatment constr
_refine_ls_matrix_type full
_refine_ls_number_parameters 364
_refine_ls_number_reflns 5268
_refine_ls_number_restraints 81
_refine_ls_restrained_S_all 1.068
_refine_ls_R_factor_all 0.0638
_refine_ls_R_factor_gt 0.0533
_refine_ls_shift/su_max 0.009
_refine_ls_shift/su_mean 0.000
_refine_ls_structure_factor_coef Fsqd
_refine_ls_weighting_details 'w=1/[\s^2^(Fo^2^)+(0.0596P)^2^+1.2108P] where P=(Fo^2^+2Fc^2^)/3'
_refine_ls_weighting_scheme calc
_refine_ls_wR_factor_gt 0.1299
_refine_ls_wR_factor_ref 0.1357
_reflns_Friedel_coverage 0.000
_reflns_number_gt 4364
_reflns_number_total 5268
_reflns_threshold_expression 'I > 2\s(I)'
_cod_data_source_file ol6b00207_si_003.cif
_cod_data_source_block shelx
_cod_depositor_comments
;
The following automatic conversions were performed:

'_exptl_absorpt_correction_type' value 'Multi-scan' changed to
'multi-scan' according to
/usr/data/users/saulius/crontab/automatic-downloads/rss-feeds/ACS/lib/dictionaries/cif_core.dic
dictionary named 'cif_core.dic' version 2.4.2 from 2011-04-26.

Automatic conversion script
Id: cif_fix_values 4268 2015-11-12 08:31:59Z antanas 

 Adding full bibliography for 1542413--1542414.cif.
;
_cod_original_cell_volume 2349.25(13)
_cod_database_code 1542414
_shelx_shelxl_version_number 2014/7
_shelx_space_group_comment
;
The symmetry employed for this shelxl refinement is uniquely defined
by the following loop, which should always be used as a source of
symmetry information in preference to the above space-group names.
They are only intended as comments.
;
_shelx_estimated_absorpt_t_min 0.838
_shelx_estimated_absorpt_t_max 0.925

loop_
_space_group_symop_operation_xyz
'x, y, z'
'-x+1/2, y+1/2, -z+1/2'
'-x, -y, -z'
'x-1/2, -y-1/2, z-1/2'

loop_
_atom_site_label
_atom_site_type_symbol
_atom_site_fract_x
_atom_site_fract_y
_atom_site_fract_z
_atom_site_U_iso_or_equiv
_atom_site_adp_type
_atom_site_occupancy
_atom_site_site_symmetry_order
_atom_site_calc_flag
_atom_site_refinement_flags_posn
_atom_site_refinement_flags_adp
_atom_site_refinement_flags_occupancy
_atom_site_disorder_assembly
_atom_site_disorder_group
C1 C 0.25237(12) 0.6169(2) 0.49782(10) 0.0225(3) Uani 0.9 1 d D . P A 1
H1 H 0.3031 0.6891 0.4968 0.027 Uiso 0.9 1 calc R U P A 1
C2 C 0.17246(19) 0.1416(3) 0.38358(11) 0.0211(4) Uani 0.9 1 d D . P A 1
H2 H 0.1243 0.0595 0.3803 0.025 Uiso 0.9 1 calc R U P A 1
C3 C 0.12833(14) 0.3089(2) 0.36411(10) 0.0193(4) Uani 0.9 1 d D . P A 1
H3 H 0.0855 0.3234 0.3116 0.023 Uiso 0.9 1 calc R U P A 1
C4 C 0.22804(15) 0.1838(2) 0.46471(11) 0.0218(4) Uani 0.9 1 d D . P A 1
H4 H 0.2674 0.0953 0.4952 0.026 Uiso 0.9 1 calc R U P A 1
C5 C 0.08539(12) 0.3373(2) 0.42252(10) 0.0192(4) Uani 0.9 1 d D . P A 1
H5 H 0.0207 0.2967 0.4072 0.023 Uiso 0.9 1 calc R U P A 1
C6 C 0.21030(11) 0.4274(2) 0.39162(9) 0.0207(4) Uani 0.9 1 d D . P A 1
H6 H 0.2372 0.4528 0.3537 0.025 Uiso 0.9 1 calc R U P A 1
C7 C 0.27951(12) 0.3409(2) 0.46183(10) 0.0217(4) Uani 0.9 1 d D . P A 1
H7 H 0.3416 0.3223 0.4596 0.026 Uiso 0.9 1 calc R U P A 1
C8 C 0.15460(13) 0.2509(2) 0.49259(10) 0.0202(4) Uani 0.9 1 d D . P A 1
H8 H 0.1250 0.1661 0.5127 0.024 Uiso 0.9 1 calc R U P A 1
C9 C 0.09525(11) 0.5166(2) 0.44247(9) 0.0192(3) Uani 0.9 1 d D . P A 1
H9 H 0.0372 0.5792 0.4176 0.023 Uiso 0.9 1 calc R U P A 1
C10 C 0.17829(12) 0.5769(2) 0.42202(10) 0.0216(3) Uani 0.9 1 d D . P A 1
H10 H 0.1621 0.6699 0.3870 0.026 Uiso 0.9 1 calc R U P A 1
C11 C 0.28238(10) 0.4456(2) 0.52756(9) 0.0206(3) Uani 0.9 1 d D . P A 1
H11 H 0.3431 0.4423 0.5700 0.025 Uiso 0.9 1 calc R U P A 1
C12 C 0.19963(10) 0.3861(2) 0.54817(9) 0.0179(3) Uani 0.9 1 d D . P A 1
H12 H 0.2183 0.3522 0.6010 0.021 Uiso 0.9 1 calc R U P A 1
C13 C 0.13324(11) 0.5312(2) 0.52733(9) 0.0177(3) Uani 0.9 1 d D . P A 1
H13 H 0.0858 0.5329 0.5504 0.021 Uiso 0.9 1 calc R U P A 1
C14 C 0.19645(11) 0.6798(2) 0.54261(9) 0.0212(3) Uani 0.9 1 d D . P A 1
H14 H 0.1599 0.7765 0.5178 0.025 Uiso 0.9 1 calc R U P A 1
C15 C 0.25265(11) 0.7171(2) 0.62376(10) 0.0230(4) Uani 0.9 1 d . . P A 1
H15A H 0.2857 0.6186 0.6482 0.028 Uiso 0.9 1 calc R U P A 1
H15B H 0.2995 0.7997 0.6265 0.028 Uiso 0.9 1 calc R U P A 1
C16 C 0.19421(11) 0.7768(2) 0.66528(9) 0.0190(3) Uani 0.9 1 d D . P A 1
C17 C 0.17448(11) 0.6778(2) 0.71493(10) 0.0201(4) Uani 0.9 1 d D . P A 1
H17 H 0.1981 0.5713 0.7230 0.024 Uiso 0.9 1 calc R U P A 1
C18 C 0.12023(17) 0.7330(3) 0.75324(13) 0.0205(4) Uani 0.9 1 d D . P A 1
C19 C 0.08523(15) 0.8886(2) 0.74062(11) 0.0200(4) Uani 0.9 1 d D . P A 1
H19 H 0.0482 0.9265 0.7664 0.024 Uiso 0.9 1 calc R U P A 1
C20 C 0.10356(12) 0.9900(2) 0.69072(11) 0.0219(4) Uani 0.9 1 d D . P A 1
C21 C 0.15837(12) 0.9320(2) 0.65374(10) 0.0221(4) Uani 0.9 1 d D . P A 1
H21 H 0.1716 1.0002 0.6198 0.026 Uiso 0.9 1 calc R U P A 1
C22 C 0.06644(15) 1.1591(2) 0.67796(13) 0.0338(5) Uani 0.9 1 d D . P A 1
H22A H 0.0165 1.1697 0.6966 0.051 Uiso 0.9 1 calc R U P A 1
H22B H 0.0427 1.1828 0.6249 0.051 Uiso 0.9 1 calc R U P A 1
H22C H 0.1160 1.2349 0.7040 0.051 Uiso 0.9 1 calc R U P A 1
C23 C 0.1003(2) 0.6244(4) 0.8075(2) 0.0316(6) Uani 0.9 1 d D . P A 1
H23A H 0.1542 0.6214 0.8539 0.047 Uiso 0.9 1 calc R U P A 1
H23B H 0.0870 0.5156 0.7869 0.047 Uiso 0.9 1 calc R U P A 1
H23C H 0.0469 0.6657 0.8168 0.047 Uiso 0.9 1 calc R U P A 1
C24 C 0.22810(11) 0.0888(2) 0.33678(9) 0.0277(4) Uani 1 1 d . . . . .
H24A H 0.2725 0.1746 0.3378 0.033 Uiso 1 1 calc R U . A 1
H24B H 0.2638 -0.0091 0.3588 0.033 Uiso 1 1 calc R U . A 1
C25 C 0.16682(10) 0.05465(19) 0.25768(9) 0.0235(3) Uani 1 1 d . . . . .
C26 C 0.12939(10) -0.09844(19) 0.23694(9) 0.0243(3) Uani 1 1 d . . . . .
H26 H 0.1470 -0.1829 0.2723 0.029 Uiso 1 1 calc R U . . .
C27 C 0.06708(10) -0.13049(19) 0.16596(9) 0.0236(3) Uani 1 1 d . . . . .
C28 C 0.04253(10) -0.00563(18) 0.11457(9) 0.0218(3) Uani 1 1 d . . . . .
H28 H -0.0003 -0.0259 0.0659 0.026 Uiso 1 1 calc R U . . .
C29 C 0.07934(10) 0.14826(18) 0.13290(8) 0.0214(3) Uani 1 1 d . . . . .
C30 C 0.14176(10) 0.17618(19) 0.20468(9) 0.0227(3) Uani 1 1 d . . . . .
H30 H 0.1677 0.2803 0.2177 0.027 Uiso 1 1 calc R U . . .
C31 C 0.05117(11) 0.28070(19) 0.07615(9) 0.0274(3) Uani 1 1 d . . . . .
H31A H 0.0932 0.3722 0.0940 0.041 Uiso 1 1 calc R U . . .
H31B H -0.0119 0.3149 0.0679 0.041 Uiso 1 1 calc R U . . .
H31C H 0.0539 0.2412 0.0296 0.041 Uiso 1 1 calc R U . . .
C32 C 0.02634(12) -0.2957(2) 0.14475(11) 0.0330(4) Uani 1 1 d . . . . .
H32A H -0.0405 -0.2909 0.1321 0.049 Uiso 1 1 calc R U . . .
H32B H 0.0540 -0.3695 0.1864 0.049 Uiso 1 1 calc R U . . .
H32C H 0.0390 -0.3343 0.1020 0.049 Uiso 1 1 calc R U . . .
C1A C 0.2830(7) 0.5600(14) 0.5333(6) 0.021 Uiso 0.1 1 d D U P A 2
H1A H 0.3385 0.6263 0.5385 0.025 Uiso 0.1 1 calc R U P A 2
C2A C 0.1680(17) 0.157(2) 0.3738(10) 0.021 Uiso 0.1 1 d D U P A 2
H2A H 0.1136 0.0849 0.3643 0.025 Uiso 0.1 1 calc R U P A 2
C3A C 0.1369(12) 0.332(2) 0.3735(7) 0.021 Uiso 0.1 1 d D U P A 2
H3A H 0.0951 0.3746 0.3244 0.025 Uiso 0.1 1 calc R U P A 2
C4A C 0.2267(13) 0.1555(16) 0.4567(10) 0.021 Uiso 0.1 1 d D U P A 2
H4A H 0.2594 0.0522 0.4763 0.025 Uiso 0.1 1 calc R U P A 2
C5A C 0.0973(10) 0.3359(17) 0.4350(8) 0.021 Uiso 0.1 1 d D U P A 2
H5A H 0.0303 0.3078 0.4170 0.025 Uiso 0.1 1 calc R U P A 2
C6A C 0.2269(11) 0.4278(17) 0.4114(7) 0.021 Uiso 0.1 1 d D U P A 2
H6A H 0.2551 0.4671 0.3761 0.025 Uiso 0.1 1 calc R U P A 2
C7A C 0.2891(10) 0.3056(17) 0.4691(8) 0.021 Uiso 0.1 1 d D U P A 2
H7A H 0.3490 0.2836 0.4634 0.025 Uiso 0.1 1 calc R U P A 2
C8A C 0.1601(11) 0.2142(15) 0.4932(8) 0.021 Uiso 0.1 1 d D U P A 2
H8A H 0.1248 0.1251 0.5049 0.025 Uiso 0.1 1 calc R U P A 2
C9A C 0.1193(7) 0.5020(15) 0.4724(7) 0.021 Uiso 0.1 1 d D U P A 2
H9A H 0.0659 0.5782 0.4561 0.025 Uiso 0.1 1 calc R U P A 2
C10A C 0.2063(8) 0.5640(14) 0.4567(6) 0.021 Uiso 0.1 1 d D U P A 2
H10A H 0.1973 0.6717 0.4322 0.025 Uiso 0.1 1 calc R U P A 2
C11A C 0.3009(7) 0.3781(14) 0.5447(6) 0.021 Uiso 0.1 1 d D U P A 2
H11A H 0.3613 0.3512 0.5847 0.025 Uiso 0.1 1 calc R U P A 2
C12A C 0.2148(8) 0.3171(13) 0.5607(6) 0.021 Uiso 0.1 1 d D U P A 2
H12A H 0.2311 0.2594 0.6090 0.025 Uiso 0.1 1 calc R U P A 2
C13A C 0.1600(8) 0.4731(14) 0.5559(6) 0.021 Uiso 0.1 1 d D U P A 2
H13A H 0.1137 0.4682 0.5800 0.025 Uiso 0.1 1 calc R U P A 2
C14A C 0.2348(8) 0.6046(13) 0.5868(6) 0.021 Uiso 0.1 1 d D U P A 2
H14A H 0.2760 0.5744 0.6382 0.025 Uiso 0.1 1 calc R U P A 2
C15A C 0.2025(11) 0.7725(18) 0.5872(9) 0.021 Uiso 0.1 1 d . U P A 2
H15C H 0.1547 0.7950 0.5379 0.025 Uiso 0.1 1 calc R U P A 2
H15D H 0.2550 0.8454 0.5936 0.025 Uiso 0.1 1 calc R U P A 2
C16A C 0.1627(9) 0.8166(17) 0.6457(8) 0.021 Uiso 0.1 1 d D U P A 2
C17A C 0.1564(10) 0.7048(17) 0.6968(8) 0.021 Uiso 0.1 1 d D U P A 2
H17A H 0.1772 0.5976 0.6960 0.025 Uiso 0.1 1 calc R U P A 2
C18A C 0.1197(13) 0.750(2) 0.7495(10) 0.021 Uiso 0.1 1 d D U P A 2
C19A C 0.0894(13) 0.907(2) 0.7504(10) 0.021 Uiso 0.1 1 d D U P A 2
H19A H 0.0645 0.9370 0.7862 0.025 Uiso 0.1 1 calc R U P A 2
C20A C 0.0949(9) 1.0214(16) 0.6995(8) 0.021 Uiso 0.1 1 d D U P A 2
C21A C 0.1316(9) 0.9716(16) 0.6484(8) 0.021 Uiso 0.1 1 d D U P A 2
H21A H 0.1357 1.0477 0.6134 0.025 Uiso 0.1 1 calc R U P A 2
C22A C 0.0620(12) 1.1907(16) 0.7019(9) 0.021 Uiso 0.1 1 d D U P A 2
H22D H 0.0387 1.2003 0.7420 0.032 Uiso 0.1 1 calc R U P A 2
H22E H 0.1134 1.2656 0.7107 0.032 Uiso 0.1 1 calc R U P A 2
H22F H 0.0125 1.2164 0.6547 0.032 Uiso 0.1 1 calc R U P A 2
C23A C 0.112(2) 0.630(3) 0.8051(14) 0.021 Uiso 0.1 1 d D U P A 2
H23D H 0.1366 0.5260 0.7970 0.032 Uiso 0.1 1 calc R U P A 2
H23E H 0.1485 0.6684 0.8551 0.032 Uiso 0.1 1 calc R U P A 2
H23F H 0.0477 0.6183 0.7992 0.032 Uiso 0.1 1 calc R U P A 2

loop_
_atom_site_aniso_label
_atom_site_aniso_U_11
_atom_site_aniso_U_22
_atom_site_aniso_U_33
_atom_site_aniso_U_23
_atom_site_aniso_U_13
_atom_site_aniso_U_12
C1 0.0208(8) 0.0268(8) 0.0232(9) -0.0023(7) 0.0122(7) -0.0061(7)
C2 0.0189(8) 0.0275(10) 0.0174(10) 0.0001(8) 0.0074(8) 0.0014(7)
C3 0.0159(8) 0.0266(10) 0.0156(8) -0.0015(7) 0.0061(7) 0.0004(7)
C4 0.0212(8) 0.0268(10) 0.0175(9) 0.0005(7) 0.0072(7) 0.0057(8)
C5 0.0124(8) 0.0283(8) 0.0171(9) -0.0008(7) 0.0058(7) -0.0004(6)
C6 0.0176(9) 0.0288(9) 0.0177(9) -0.0002(8) 0.0090(7) -0.0015(7)
C7 0.0135(8) 0.0333(11) 0.0196(9) -0.0032(8) 0.0076(7) 0.0006(7)
C8 0.0210(8) 0.0233(9) 0.0191(8) 0.0012(7) 0.0108(7) -0.0006(7)
C9 0.0146(7) 0.0266(8) 0.0159(8) 0.0011(7) 0.0051(6) 0.0033(6)
C10 0.0235(8) 0.0243(8) 0.0193(8) 0.0032(7) 0.0107(7) -0.0012(7)
C11 0.0118(7) 0.0300(9) 0.0202(8) -0.0023(7) 0.0061(6) 0.0001(6)
C12 0.0157(7) 0.0236(8) 0.0149(8) 0.0017(6) 0.0064(6) 0.0013(6)
C13 0.0148(7) 0.0227(8) 0.0173(8) 0.0012(6) 0.0080(6) 0.0004(6)
C14 0.0216(8) 0.0218(8) 0.0228(9) 0.0014(7) 0.0112(7) -0.0012(6)
C15 0.0186(7) 0.0261(8) 0.0260(9) -0.0059(7) 0.0101(7) -0.0045(7)
C16 0.0135(7) 0.0219(8) 0.0203(9) -0.0032(7) 0.0047(6) -0.0030(6)
C17 0.0163(8) 0.0187(8) 0.0234(10) 0.0003(7) 0.0051(7) 0.0006(6)
C18 0.0169(7) 0.0230(9) 0.0206(9) 0.0019(7) 0.0058(6) -0.0011(7)
C19 0.0162(7) 0.0236(9) 0.0192(10) -0.0035(7) 0.0054(7) -0.0009(7)
C20 0.0201(8) 0.0170(9) 0.0274(10) 0.0003(7) 0.0076(7) -0.0003(6)
C21 0.0222(8) 0.0219(10) 0.0237(9) 0.0034(7) 0.0104(7) -0.0009(6)
C22 0.0383(11) 0.0214(10) 0.0465(13) 0.0063(9) 0.0213(10) 0.0072(8)
C23 0.0311(16) 0.0324(10) 0.0366(11) 0.0124(9) 0.0187(10) 0.0050(9)
C24 0.0207(7) 0.0373(9) 0.0258(8) -0.0064(7) 0.0096(6) 0.0035(7)
C25 0.0184(7) 0.0298(8) 0.0259(8) -0.0069(6) 0.0125(6) 0.0003(6)
C26 0.0233(7) 0.0265(8) 0.0290(8) -0.0001(6) 0.0164(6) 0.0028(6)
C27 0.0212(7) 0.0228(7) 0.0329(9) -0.0056(6) 0.0172(7) -0.0021(6)
C28 0.0179(7) 0.0248(8) 0.0246(8) -0.0074(6) 0.0103(6) -0.0029(6)
C29 0.0207(7) 0.0228(7) 0.0250(8) -0.0065(6) 0.0133(6) -0.0015(6)
C30 0.0212(7) 0.0233(7) 0.0270(8) -0.0095(6) 0.0128(6) -0.0032(6)
C31 0.0310(8) 0.0244(8) 0.0290(9) -0.0047(7) 0.0138(7) -0.0034(6)
C32 0.0300(8) 0.0261(8) 0.0439(10) -0.0045(8) 0.0152(8) -0.0064(7)

loop_
_atom_type_symbol
_atom_type_description
_atom_type_scat_dispersion_real
_atom_type_scat_dispersion_imag
_atom_type_scat_source
C C 0.0181 0.0091 'International Tables Vol C Tables 4.2.6.8 and 6.1.1.4'
H H 0.0000 0.0000 'International Tables Vol C Tables 4.2.6.8 and 6.1.1.4'

loop_
_geom_angle_atom_site_label_1
_geom_angle_atom_site_label_2
_geom_angle_atom_site_label_3
_geom_angle
C10 C1 C14 103.65(13)
C10 C1 C11 100.13(13)
C14 C1 C11 104.94(13)
C10 C1 H1 115.4
C14 C1 H1 115.4
C11 C1 H1 115.4
C4 C2 C3 94.44(13)
C4 C2 C24 116.63(17)
C3 C2 C24 114.35(16)
C4 C2 H2 110.2
C3 C2 H2 110.2
C24 C2 H2 110.2
C2 C3 C5 103.60(14)
C2 C3 C6 104.72(14)
C5 C3 C6 100.31(13)
C2 C3 H3 115.4
C5 C3 H3 115.4
C6 C3 H3 115.4
C2 C4 C7 104.94(14)
C2 C4 C8 103.65(14)
C7 C4 C8 99.90(13)
C2 C4 H4 115.5
C7 C4 H4 115.5
C8 C4 H4 115.5
C9 C5 C3 107.82(14)
C9 C5 C8 104.68(13)
C3 C5 C8 103.02(13)
C9 C5 H5 113.5
C3 C5 H5 113.5
C8 C5 H5 113.5
C10 C6 C3 107.61(13)
C10 C6 C7 104.60(13)
C3 C6 C7 102.90(13)
C10 C6 H6 113.6
C3 C6 H6 113.6
C7 C6 H6 113.6
C11 C7 C4 107.62(13)
C11 C7 C6 105.32(14)
C4 C7 C6 102.75(13)
C11 C7 H7 113.4
C4 C7 H7 113.4
C6 C7 H7 113.4
C12 C8 C4 107.90(13)
C12 C8 C5 105.38(13)
C4 C8 C5 102.75(13)
C12 C8 H8 113.3
C4 C8 H8 113.3
C5 C8 H8 113.3
C5 C9 C13 108.12(14)
C5 C9 C10 105.06(13)
C13 C9 C10 102.88(13)
C5 C9 H9 113.3
C13 C9 H9 113.3
C10 C9 H9 113.3
C1 C10 C6 108.00(14)
C1 C10 C9 102.82(13)
C6 C10 C9 104.88(13)
C1 C10 H10 113.4
C6 C10 H10 113.4
C9 C10 H10 113.4
C7 C11 C1 107.44(14)
C7 C11 C12 105.30(13)
C1 C11 C12 102.91(13)
C7 C11 H11 113.4
C1 C11 H11 113.4
C12 C11 H11 113.4
C8 C12 C13 107.47(13)
C8 C12 C11 104.73(13)
C13 C12 C11 102.87(13)
C8 C12 H12 113.6
C13 C12 H12 113.6
C11 C12 H12 113.6
C14 C13 C9 103.51(13)
C14 C13 C12 104.89(12)
C9 C13 C12 99.96(12)
C14 C13 H13 115.5
C9 C13 H13 115.5
C12 C13 H13 115.5
C15 C14 C1 115.33(14)
C15 C14 C13 116.27(14)
C1 C14 C13 94.37(12)
C15 C14 H14 110.0
C1 C14 H14 110.0
C13 C14 H14 110.0
C16 C15 C14 113.10(14)
C16 C15 H15A 109.0
C14 C15 H15A 109.0
C16 C15 H15B 109.0
C14 C15 H15B 109.0
H15A C15 H15B 107.8
C17 C16 C21 118.79(15)
C17 C16 C15 120.89(16)
C21 C16 C15 120.32(15)
C16 C17 C18 120.89(16)
C16 C17 H17 119.6
C18 C17 H17 119.6
C19 C18 C17 119.14(17)
C19 C18 C23 120.71(18)
C17 C18 C23 120.15(18)
C18 C19 C20 121.08(16)
C18 C19 H19 119.5
C20 C19 H19 119.5
C21 C20 C19 118.45(16)
C21 C20 C22 120.68(16)
C19 C20 C22 120.87(16)
C16 C21 C20 121.65(15)
C16 C21 H21 119.2
C20 C21 H21 119.2
C20 C22 H22A 109.5
C20 C22 H22B 109.5
H22A C22 H22B 109.5
C20 C22 H22C 109.5
H22A C22 H22C 109.5
H22B C22 H22C 109.5
C18 C23 H23A 109.5
C18 C23 H23B 109.5
H23A C23 H23B 109.5
C18 C23 H23C 109.5
H23A C23 H23C 109.5
H23B C23 H23C 109.5
C2A C24 C25 107.0(8)
C25 C24 C2 112.09(14)
C25 C24 H24A 109.2
C2 C24 H24A 109.2
C25 C24 H24B 109.2
C2 C24 H24B 109.2
H24A C24 H24B 107.9
C30 C25 C26 118.37(14)
C30 C25 C24 121.16(14)
C26 C25 C24 120.36(15)
C27 C26 C25 121.72(15)
C27 C26 H26 119.1
C25 C26 H26 119.1
C26 C27 C28 118.42(14)
C26 C27 C32 121.07(15)
C28 C27 C32 120.51(15)
C27 C28 C29 121.55(14)
C27 C28 H28 119.2
C29 C28 H28 119.2
C28 C29 C30 118.50(14)
C28 C29 C31 120.24(14)
C30 C29 C31 121.25(14)
C25 C30 C29 121.43(14)
C25 C30 H30 119.3
C29 C30 H30 119.3
C29 C31 H31A 109.5
C29 C31 H31B 109.5
H31A C31 H31B 109.5
C29 C31 H31C 109.5
H31A C31 H31C 109.5
H31B C31 H31C 109.5
C27 C32 H32A 109.5
C27 C32 H32B 109.5
H32A C32 H32B 109.5
C27 C32 H32C 109.5
H32A C32 H32C 109.5
H32B C32 H32C 109.5
C10A C1A C11A 101.3(7)
C10A C1A C14A 104.7(8)
C11A C1A C14A 104.3(8)
C10A C1A H1A 115.0
C11A C1A H1A 115.0
C14A C1A H1A 115.0
C24 C2A C4A 105.6(13)
C24 C2A C3A 127.9(15)
C4A C2A C3A 94.4(7)
C24 C2A H2A 108.9
C4A C2A H2A 108.9
C3A C2A H2A 108.9
C2A C3A C5A 103.5(9)
C2A C3A C6A 104.8(9)
C5A C3A C6A 100.1(8)
C2A C3A H3A 115.5
C5A C3A H3A 115.5
C6A C3A H3A 115.5
C2A C4A C8A 104.0(9)
C2A C4A C7A 104.7(9)
C8A C4A C7A 99.6(8)
C2A C4A H4A 115.6
C8A C4A H4A 115.6
C7A C4A H4A 115.6
C9A C5A C3A 107.7(8)
C9A C5A C8A 105.5(8)
C3A C5A C8A 103.1(7)
C9A C5A H5A 113.3
C3A C5A H5A 113.3
C8A C5A H5A 113.3
C3A C6A C10A 107.7(8)
C3A C6A C7A 102.8(7)
C10A C6A C7A 105.8(8)
C3A C6A H6A 113.2
C10A C6A H6A 113.2
C7A C6A H6A 113.2
C11A C7A C4A 108.1(8)
C11A C7A C6A 104.8(8)
C4A C7A C6A 103.1(7)
C11A C7A H7A 113.3
C4A C7A H7A 113.3
C6A C7A H7A 113.3
C12A C8A C4A 108.4(8)
C12A C8A C5A 105.1(8)
C4A C8A C5A 102.6(7)
C12A C8A H8A 113.3
C4A C8A H8A 113.3
C5A C8A H8A 113.3
C13A C9A C5A 107.1(8)
C13A C9A C10A 102.1(7)
C5A C9A C10A 104.8(7)
C13A C9A H9A 113.9
C5A C9A H9A 113.9
C10A C9A H9A 113.9
C1A C10A C6A 106.8(8)
C1A C10A C9A 102.8(7)
C6A C10A C9A 104.4(7)
C1A C10A H10A 113.9
C6A C10A H10A 113.9
C9A C10A H10A 113.9
C7A C11A C1A 107.2(8)
C7A C11A C12A 105.0(7)
C1A C11A C12A 102.9(7)
C7A C11A H11A 113.6
C1A C11A H11A 113.6
C12A C11A H11A 113.6
C8A C12A C13A 107.4(8)
C8A C12A C11A 104.6(7)
C13A C12A C11A 102.3(7)
C8A C12A H12A 113.8
C13A C12A H12A 113.8
C11A C12A H12A 113.8
C9A C13A C12A 101.5(7)
C9A C13A C14A 105.0(8)
C12A C13A C14A 104.5(8)
C9A C13A H13A 114.8
C12A C13A H13A 114.8
C14A C13A H13A 114.8
C15A C14A C1A 118.8(10)
C15A C14A C13A 117.2(10)
C1A C14A C13A 93.1(6)
C15A C14A H14A 108.9
C1A C14A H14A 108.9
C13A C14A H14A 108.9
C14A C15A C16A 117.5(12)
C14A C15A H15C 107.9
C16A C15A H15C 107.9
C14A C15A H15D 107.9
C16A C15A H15D 107.9
H15C C15A H15D 107.2
C21A C16A C17A 118.4(10)
C21A C16A C15A 119.7(11)
C17A C16A C15A 121.9(12)
C16A C17A C18A 120.1(10)
C16A C17A H17A 119.9
C18A C17A H17A 119.9
C19A C18A C17A 119.7(10)
C19A C18A C23A 119.6(12)
C17A C18A C23A 120.7(12)
C18A C19A C20A 121.2(11)
C18A C19A H19A 119.4
C20A C19A H19A 119.4
C21A C20A C19A 117.2(10)
C21A C20A C22A 122.7(11)
C19A C20A C22A 120.1(11)
C20A C21A C16A 123.4(10)
C20A C21A H21A 118.3
C16A C21A H21A 118.3
C20A C22A H22D 109.5
C20A C22A H22E 109.5
H22D C22A H22E 109.5
C20A C22A H22F 109.5
H22D C22A H22F 109.5
H22E C22A H22F 109.5
C18A C23A H23D 109.5
C18A C23A H23E 109.5
H23D C23A H23E 109.5
C18A C23A H23F 109.5
H23D C23A H23F 109.5
H23E C23A H23F 109.5

loop_
_geom_bond_atom_site_label_1
_geom_bond_atom_site_label_2
_geom_bond_distance
C1 C10 1.535(2)
C1 C14 1.539(2)
C1 C11 1.543(3)
C1 H1 1.0000
C2 C4 1.534(2)
C2 C3 1.536(2)
C2 C24 1.540(3)
C2 H2 1.0000
C3 C5 1.540(2)
C3 C6 1.545(2)
C3 H3 1.0000
C4 C7 1.546(2)
C4 C8 1.545(2)
C4 H4 1.0000
C5 C9 1.534(2)
C5 C8 1.565(2)
C5 H5 1.0000
C6 C10 1.539(2)
C6 C7 1.567(2)
C6 H6 1.0000
C7 C11 1.536(2)
C7 H7 1.0000
C8 C12 1.537(2)
C8 H8 1.0000
C9 C13 1.540(2)
C9 C10 1.574(2)
C9 H9 1.0000
C10 H10 1.0000
C11 C12 1.570(2)
C11 H11 1.0000
C12 C13 1.544(2)
C12 H12 1.0000
C13 C14 1.540(2)
C13 H13 1.0000
C14 C15 1.527(2)
C14 H14 1.0000
C15 C16 1.512(2)
C15 H15A 0.9900
C15 H15B 0.9900
C16 C17 1.390(2)
C16 C21 1.391(2)
C17 C18 1.399(2)
C17 H17 0.9500
C18 C19 1.390(2)
C18 C23 1.508(2)
C19 C20 1.395(2)
C19 H19 0.9500
C20 C21 1.395(2)
C20 C22 1.506(2)
C21 H21 0.9500
C22 H22A 0.9800
C22 H22B 0.9800
C22 H22C 0.9800
C23 H23A 0.9800
C23 H23B 0.9800
C23 H23C 0.9800
C24 C2A 1.49(2)
C24 C25 1.508(2)
C24 H24A 0.9900
C24 H24B 0.9900
C25 C30 1.393(2)
C25 C26 1.396(2)
C26 C27 1.389(2)
C26 H26 0.9500
C27 C28 1.393(2)
C27 C32 1.506(2)
C28 C29 1.394(2)
C28 H28 0.9500
C29 C30 1.395(2)
C29 C31 1.506(2)
C30 H30 0.9500
C31 H31A 0.9800
C31 H31B 0.9800
C31 H31C 0.9800
C32 H32A 0.9800
C32 H32B 0.9800
C32 H32C 0.9800
C1A C10A 1.526(9)
C1A C11A 1.539(9)
C1A C14A 1.542(9)
C1A H1A 1.0000
C2A C4A 1.532(9)
C2A C3A 1.534(9)
C2A H2A 1.0000
C3A C5A 1.540(9)
C3A C6A 1.543(9)
C3A H3A 1.0000
C4A C8A 1.544(9)
C4A C7A 1.546(9)
C4A H4A 1.0000
C5A C9A 1.540(9)
C5A C8A 1.563(9)
C5A H5A 1.0000
C6A C10A 1.542(9)
C6A C7A 1.558(9)
C6A H6A 1.0000
C7A C11A 1.537(9)
C7A H7A 1.0000
C8A C12A 1.535(9)
C8A H8A 1.0000
C9A C13A 1.528(9)
C9A C10A 1.586(9)
C9A H9A 1.0000
C10A H10A 1.0000
C11A C12A 1.574(9)
C11A H11A 1.0000
C12A C13A 1.537(9)
C12A H12A 1.0000
C13A C14A 1.549(9)
C13A H13A 1.0000
C14A C15A 1.486(19)
C14A H14A 1.0000
C15A C16A 1.533(19)
C15A H15C 0.9900
C15A H15D 0.9900
C16A C21A 1.385(9)
C16A C17A 1.392(9)
C17A C18A 1.402(9)
C17A H17A 0.9500
C18A C19A 1.390(9)
C18A C23A 1.507(9)
C19A C20A 1.400(9)
C19A H19A 0.9500
C20A C21A 1.386(9)
C20A C22A 1.505(9)
C21A H21A 0.9500
C22A H22D 0.9800
C22A H22E 0.9800
C22A H22F 0.9800
C23A H23D 0.9800
C23A H23E 0.9800
C23A H23F 0.9800

loop_
_geom_torsion_atom_site_label_1
_geom_torsion_atom_site_label_2
_geom_torsion_atom_site_label_3
_geom_torsion_atom_site_label_4
_geom_torsion
C4 C2 C3 C5 -53.22(16)
C24 C2 C3 C5 -175.14(16)
C4 C2 C3 C6 51.48(16)
C24 C2 C3 C6 -70.43(19)
C3 C2 C4 C7 -51.29(16)
C24 C2 C4 C7 68.82(19)
C3 C2 C4 C8 53.07(16)
C24 C2 C4 C8 173.17(17)
C2 C3 C5 C9 144.38(14)
C6 C3 C5 C9 36.34(16)
C2 C3 C5 C8 34.04(16)
C6 C3 C5 C8 -74.00(15)
C2 C3 C6 C10 -143.40(14)
C5 C3 C6 C10 -36.25(17)
C2 C3 C6 C7 -33.28(15)
C5 C3 C6 C7 73.87(15)
C2 C4 C7 C11 143.53(14)
C8 C4 C7 C11 36.40(16)
C2 C4 C7 C6 32.67(16)
C8 C4 C7 C6 -74.45(14)
C10 C6 C7 C11 0.19(16)
C3 C6 C7 C11 -112.17(14)
C10 C6 C7 C4 112.76(14)
C3 C6 C7 C4 0.40(15)
C2 C4 C8 C12 -144.76(14)
C7 C4 C8 C12 -36.60(16)
C2 C4 C8 C5 -33.73(17)
C7 C4 C8 C5 74.43(15)
C9 C5 C8 C12 0.02(16)
C3 C5 C8 C12 112.68(14)
C9 C5 C8 C4 -112.87(14)
C3 C5 C8 C4 -0.21(16)
C3 C5 C9 C13 -132.52(13)
C8 C5 C9 C13 -23.32(16)
C3 C5 C9 C10 -23.20(17)
C8 C5 C9 C10 86.00(15)
C14 C1 C10 C6 -144.78(14)
C11 C1 C10 C6 -36.54(15)
C14 C1 C10 C9 -34.24(16)
C11 C1 C10 C9 74.00(14)
C3 C6 C10 C1 132.17(14)
C7 C6 C10 C1 23.23(16)
C3 C6 C10 C9 23.04(17)
C7 C6 C10 C9 -85.91(15)
C5 C9 C10 C1 -112.82(15)
C13 C9 C10 C1 0.25(16)
C5 C9 C10 C6 0.04(17)
C13 C9 C10 C6 113.11(14)
C4 C7 C11 C1 -132.43(14)
C6 C7 C11 C1 -23.34(16)
C4 C7 C11 C12 -23.24(17)
C6 C7 C11 C12 85.85(16)
C10 C1 C11 C7 36.47(15)
C14 C1 C11 C7 143.67(13)
C10 C1 C11 C12 -74.37(14)
C14 C1 C11 C12 32.83(16)
C4 C8 C12 C13 132.37(14)
C5 C8 C12 C13 23.13(16)
C4 C8 C12 C11 23.45(18)
C5 C8 C12 C11 -85.78(15)
C7 C11 C12 C8 -0.10(17)
C1 C11 C12 C8 112.33(14)
C7 C11 C12 C13 -112.33(15)
C1 C11 C12 C13 0.09(15)
C5 C9 C13 C14 144.55(13)
C10 C9 C13 C14 33.75(15)
C5 C9 C13 C12 36.47(15)
C10 C9 C13 C12 -74.34(14)
C8 C12 C13 C14 -143.16(13)
C11 C12 C13 C14 -32.96(15)
C8 C12 C13 C9 -36.17(15)
C11 C12 C13 C9 74.03(13)
C10 C1 C14 C15 175.30(14)
C11 C1 C14 C15 70.69(17)
C10 C1 C14 C13 53.47(15)
C11 C1 C14 C13 -51.13(15)
C9 C13 C14 C15 -174.25(13)
C12 C13 C14 C15 -69.90(16)
C9 C13 C14 C1 -53.17(15)
C12 C13 C14 C1 51.18(14)
C1 C14 C15 C16 -179.40(14)
C13 C14 C15 C16 -70.27(19)
C14 C15 C16 C17 105.30(18)
C14 C15 C16 C21 -74.0(2)
C21 C16 C17 C18 -0.5(3)
C15 C16 C17 C18 -179.86(17)
C16 C17 C18 C19 0.6(3)
C16 C17 C18 C23 -179.38(17)
C17 C18 C19 C20 -0.2(3)
C23 C18 C19 C20 179.78(17)
C18 C19 C20 C21 -0.3(3)
C18 C19 C20 C22 -179.25(17)
C17 C16 C21 C20 0.1(3)
C15 C16 C21 C20 179.42(16)
C19 C20 C21 C16 0.3(3)
C22 C20 C21 C16 179.30(17)
C4 C2 C24 C25 -178.50(15)
C3 C2 C24 C25 -69.7(2)
C2A C24 C25 C30 81.4(9)
C2 C24 C25 C30 88.06(19)
C2A C24 C25 C26 -94.8(9)
C2 C24 C25 C26 -88.10(19)
C30 C25 C26 C27 -1.4(2)
C24 C25 C26 C27 174.91(13)
C25 C26 C27 C28 0.5(2)
C25 C26 C27 C32 -179.16(14)
C26 C27 C28 C29 0.3(2)
C32 C27 C28 C29 -179.98(13)
C27 C28 C29 C30 -0.3(2)
C27 C28 C29 C31 -179.82(13)
C26 C25 C30 C29 1.4(2)
C24 C25 C30 C29 -174.85(13)
C28 C29 C30 C25 -0.6(2)
C31 C29 C30 C25 178.92(13)
C25 C24 C2A C4A 167.8(7)
C25 C24 C2A C3A -83.6(14)
C24 C2A C3A C5A -166.8(14)
C4A C2A C3A C5A -53.1(11)
C24 C2A C3A C6A -62.2(16)
C4A C2A C3A C6A 51.4(11)
C24 C2A C4A C8A -175.7(12)
C3A C2A C4A C8A 52.9(11)
C24 C2A C4A C7A 80.3(12)
C3A C2A C4A C7A -51.2(11)
C2A C3A C5A C9A 145.5(9)
C6A C3A C5A C9A 37.4(10)
C2A C3A C5A C8A 34.3(10)
C6A C3A C5A C8A -73.8(9)
C2A C3A C6A C10A -144.5(9)
C5A C3A C6A C10A -37.5(10)
C2A C3A C6A C7A -33.1(10)
C5A C3A C6A C7A 74.0(9)
C2A C4A C7A C11A 143.4(9)
C8A C4A C7A C11A 36.1(10)
C2A C4A C7A C6A 32.8(10)
C8A C4A C7A C6A -74.5(9)
C3A C6A C7A C11A -112.8(8)
C10A C6A C7A C11A 0.0(10)
C3A C6A C7A C4A 0.2(9)
C10A C6A C7A C4A 113.0(8)
C2A C4A C8A C12A -144.1(9)
C7A C4A C8A C12A -36.3(10)
C2A C4A C8A C5A -33.3(10)
C7A C4A C8A C5A 74.5(9)
C9A C5A C8A C12A -0.1(10)
C3A C5A C8A C12A 112.7(8)
C9A C5A C8A C4A -113.5(8)
C3A C5A C8A C4A -0.6(9)
C3A C5A C9A C13A -131.8(9)
C8A C5A C9A C13A -22.2(10)
C3A C5A C9A C10A -23.8(10)
C8A C5A C9A C10A 85.8(9)
C11A C1A C10A C6A -35.9(9)
C14A C1A C10A C6A -144.1(8)
C11A C1A C10A C9A 73.7(8)
C14A C1A C10A C9A -34.5(9)
C3A C6A C10A C1A 132.2(8)
C7A C6A C10A C1A 22.8(10)
C3A C6A C10A C9A 23.8(10)
C7A C6A C10A C9A -85.6(9)
C13A C9A C10A C1A 0.3(9)
C5A C9A C10A C1A -111.3(8)
C13A C9A C10A C6A 111.6(8)
C5A C9A C10A C6A 0.0(10)
C4A C7A C11A C1A -132.1(8)
C6A C7A C11A C1A -22.7(10)
C4A C7A C11A C12A -23.2(10)
C6A C7A C11A C12A 86.2(9)
C10A C1A C11A C7A 36.2(9)
C14A C1A C11A C7A 144.7(8)
C10A C1A C11A C12A -74.2(8)
C14A C1A C11A C12A 34.3(9)
C4A C8A C12A C13A 131.5(8)
C5A C8A C12A C13A 22.3(10)
C4A C8A C12A C11A 23.3(10)
C5A C8A C12A C11A -85.9(9)
C7A C11A C12A C8A 0.0(10)
C1A C11A C12A C8A 112.0(8)
C7A C11A C12A C13A -111.9(8)
C1A C11A C12A C13A 0.2(9)
C5A C9A C13A C12A 35.2(9)
C10A C9A C13A C12A -74.7(8)
C5A C9A C13A C14A 143.7(8)
C10A C9A C13A C14A 33.8(9)
C8A C12A C13A C9A -35.4(9)
C11A C12A C13A C9A 74.4(8)
C8A C12A C13A C14A -144.3(8)
C11A C12A C13A C14A -34.5(9)
C10A C1A C14A C15A -70.6(12)
C11A C1A C14A C15A -176.6(11)
C10A C1A C14A C13A 52.9(9)
C11A C1A C14A C13A -53.1(9)
C9A C13A C14A C15A 71.9(12)
C12A C13A C14A C15A 178.3(10)
C9A C13A C14A C1A -52.9(9)
C12A C13A C14A C1A 53.5(9)
C1A C14A C15A C16A -174.7(11)
C13A C14A C15A C16A 74.7(15)
C14A C15A C16A C21A 179.9(9)
C14A C15A C16A C17A -0.1(18)
C21A C16A C17A C18A -0.1(3)
C15A C16A C17A C18A 179.9(13)
C16A C17A C18A C19A 0.0(3)
C16A C17A C18A C23A 180.0(3)
C17A C18A C19A C20A 0.0(7)
C23A C18A C19A C20A -179.9(5)
C18A C19A C20A C21A 0.0(8)
C18A C19A C20A C22A -179.7(5)
C19A C20A C21A C16A -0.1(9)
C22A C20A C21A C16A 179.6(5)
C17A C16A C21A C20A 0.2(7)
C15A C16A C21A C20A -179.9(13)
